data_4036088
loop_
_publ_author_name
'Brosius, Victor'
'M\"uller, Matthias'
'Borstelmann, Jan'
'Rominger, Frank'
'Freudenberg, Jan'
'Bunz, Uwe H. F.'

_publ_section_title
;
 Azaacenodibenzosuberones.
;
_journal_name_full 'The Journal of organic chemistry'
_journal_paper_doi 10.1021/acs.joc.9b02756
_journal_year 2019
_chemical_formula_sum 'C64 H70 N4 O2 Si2'
_chemical_formula_weight 983.42
_chemical_name_common '3f in manuscript'
_space_group_crystal_system tetragonal
_space_group_IT_number 88
_space_group_name_Hall '-I 4ad'
_space_group_name_H-M_alt 'I 41/a :2'
_atom_sites_solution_hydrogens geom
_audit_creation_method SHELXL-2018/3
_cell_angle_alpha 90
_cell_angle_beta 90
_cell_angle_gamma 90
_cell_formula_units_Z 8
_cell_length_a 37.3457(9)
_cell_length_b 37.3457(9)
_cell_length_c 8.1560(3)
_cell_measurement_reflns_used 10970
_cell_measurement_temperature 200(2)
_cell_measurement_theta_max 67.08
_cell_measurement_theta_min 3.35
_cell_volume 11375.2(6)
_computing_cell_refinement 'X-Area Recipe 1.33.0.0 (STOE, 2015)'
_computing_data_collection 'X-Area Pilatus3_SV 1.31.144.0 (STOE, 2018)'
_computing_data_reduction 'X-Area Integrate 1.73.0.0 (STOE, 2018)'
_computing_molecular_graphics 'Bruker SHELXTL'
_computing_publication_material 'Bruker SHELXTL'
_computing_structure_refinement 'SHELXL-2018/3 (Sheldrick, 2018)'
_computing_structure_solution 'SHELXT-2014 (Sheldrick 2014)'
_diffrn_ambient_temperature 200(2)
_diffrn_detector_area_resol_mean 5.81
_diffrn_measured_fraction_theta_full 0.963
_diffrn_measured_fraction_theta_max 0.963
_diffrn_measurement_device_type 'STOE Stadivari'
_diffrn_measurement_method 'rotation method, \w scans'
_diffrn_radiation_type CuK\a
_diffrn_radiation_wavelength 1.54178
_diffrn_reflns_av_R_equivalents 0.0415
_diffrn_reflns_av_unetI/netI 0.0535
_diffrn_reflns_Laue_measured_fraction_full 0.963
_diffrn_reflns_Laue_measured_fraction_max 0.963
_diffrn_reflns_limit_h_max 30
_diffrn_reflns_limit_h_min -42
_diffrn_reflns_limit_k_max 41
_diffrn_reflns_limit_k_min -43
_diffrn_reflns_limit_l_max 9
_diffrn_reflns_limit_l_min -3
_diffrn_reflns_number 16892
_diffrn_reflns_point_group_measured_fraction_full 0.963
_diffrn_reflns_point_group_measured_fraction_max 0.963
_diffrn_reflns_theta_full 67.173
_diffrn_reflns_theta_max 67.173
_diffrn_reflns_theta_min 3.347
_diffrn_source 'Genix3D Cu HF'
_exptl_absorpt_coefficient_mu 0.917
_exptl_absorpt_correction_T_max 1.351
_exptl_absorpt_correction_T_min 0.674
_exptl_absorpt_correction_type multi-scan
_exptl_absorpt_process_details 'STOE X-AREA LANA'
_exptl_crystal_colour orange
_exptl_crystal_density_diffrn 1.148
_exptl_crystal_description plank
_exptl_crystal_F_000 4208
_exptl_crystal_size_max 0.350
_exptl_crystal_size_mid 0.037
_exptl_crystal_size_min 0.030
_refine_diff_density_max 0.320
_refine_diff_density_min -0.234
_refine_diff_density_rms 0.047
_refine_ls_extinction_method none
_refine_ls_goodness_of_fit_ref 1.018
_refine_ls_hydrogen_treatment constr
_refine_ls_matrix_type full
_refine_ls_number_parameters 334
_refine_ls_number_reflns 4908
_refine_ls_number_restraints 45
_refine_ls_restrained_S_all 1.043
_refine_ls_R_factor_all 0.1169
_refine_ls_R_factor_gt 0.0661
_refine_ls_shift/su_max 0.000
_refine_ls_shift/su_mean 0.000
_refine_ls_structure_factor_coef Fsqd
_refine_ls_weighting_details 'w=1/[\s^2^(Fo^2^)+(0.0849P)^2^+18.9591P] where P=(Fo^2^+2Fc^2^)/3'
_refine_ls_weighting_scheme calc
_refine_ls_wR_factor_gt 0.1595
_refine_ls_wR_factor_ref 0.1892
_reflns_Friedel_coverage 0.000
_reflns_number_gt 3056
_reflns_number_total 4908
_reflns_threshold_expression 'I > 2\s(I)'
_cod_data_source_file jo9b02756_si_002.cif
_cod_data_source_block vb15
_cod_original_cell_volume 11375.2(7)
_cod_original_sg_symbol_H-M 'I 41/a'
_cod_database_code 4036088
_shelx_shelxl_version_number 2018/3
_shelx_space_group_comment
; 
The symmetry employed for this shelxl refinement is uniquely defined 
by the following loop, which should always be used as a source of 
symmetry information in preference to the above space-group names. 
They are only intended as comments. 
;
_shelx_estimated_absorpt_t_min 0.740
_shelx_estimated_absorpt_t_max 0.973
_exptl_absorpt_special_details 'X-Area LANA 1.70.0.0 (STOE, 2017)'

loop_
_space_group_symop_operation_xyz
'x, y, z'
'-x+1/2, -y, z+1/2'
'-y+3/4, x+1/4, z+1/4'
'y+3/4, -x+3/4, z+3/4'
'x+1/2, y+1/2, z+1/2'
'-x+1, -y+1/2, z+1'
'-y+5/4, x+3/4, z+3/4'
'y+5/4, -x+5/4, z+5/4'
'-x, -y, -z'
'x-1/2, y, -z-1/2'
'y-3/4, -x-1/4, -z-1/4'
'-y-3/4, x-3/4, -z-3/4'
'-x+1/2, -y+1/2, -z+1/2'
'x, y+1/2, -z'
'y-1/4, -x+1/4, -z+1/4'
'-y-1/4, x-1/4, -z-1/4'

loop_
_atom_site_label
_atom_site_type_symbol
_atom_site_fract_x
_atom_site_fract_y
_atom_site_fract_z
_atom_site_U_iso_or_equiv
_atom_site_adp_type
_atom_site_occupancy
_atom_site_site_symmetry_order
_atom_site_calc_flag
_atom_site_refinement_flags_posn
_atom_site_refinement_flags_adp
_atom_site_refinement_flags_occupancy
_atom_site_disorder_assembly
_atom_site_disorder_group
C11 C 0.52529(9) -0.01118(8) -0.1219(4) 0.0376(8) Uani 1 1 d . . . . .
C12 C 0.52355(9) 0.02479(8) -0.0701(4) 0.0358(7) Uani 1 1 d . . . . .
N13 N 0.54716(7) 0.04895(7) -0.1356(3) 0.0385(7) Uani 1 1 d . . . . .
C14 C 0.54491(9) 0.08260(8) -0.0900(4) 0.0347(7) Uani 1 1 d . . . . .
C15 C 0.57272(9) 0.10642(8) -0.1619(4) 0.0376(8) Uani 1 1 d . . . . .
C16 C 0.60664(10) 0.09173(9) -0.1898(4) 0.0454(9) Uani 1 1 d . . . . .
H16 H 0.611232 0.067535 -0.160569 0.055 Uiso 1 1 calc R U . . .
C17 C 0.63354(10) 0.11208(10) -0.2596(5) 0.0519(9) Uani 1 1 d . . . . .
H17 H 0.656744 0.102173 -0.274416 0.062 Uiso 1 1 calc R U . . .
C18 C 0.62662(11) 0.14688(11) -0.3079(4) 0.0527(10) Uani 1 1 d . . . . .
H18 H 0.645154 0.160858 -0.355445 0.063 Uiso 1 1 calc R U . . .
C19 C 0.59303(10) 0.16141(10) -0.2874(4) 0.0487(9) Uani 1 1 d . . . . .
H19 H 0.588216 0.184962 -0.325559 0.058 Uiso 1 1 calc R U . . .
C20 C 0.56602(9) 0.14171(9) -0.2110(4) 0.0399(8) Uani 1 1 d . . . . .
C21 C 0.53175(10) 0.16076(9) -0.1802(4) 0.0429(8) Uani 1 1 d . . . . .
O21 O 0.51770(7) 0.17888(7) -0.2863(3) 0.0599(7) Uani 1 1 d . . . . .
C22 C 0.51821(8) 0.16148(8) -0.0093(4) 0.0372(8) Uani 1 1 d . . . . .
C23 C 0.50954(9) 0.19504(9) 0.0548(4) 0.0442(9) Uani 1 1 d . . . . .
H23 H 0.511329 0.215669 -0.012820 0.053 Uiso 1 1 calc R U . . .
C24 C 0.49853(10) 0.19855(9) 0.2138(5) 0.0508(10) Uani 1 1 d . . . . .
H24 H 0.492568 0.221551 0.255434 0.061 Uiso 1 1 calc R U . . .
C25 C 0.49600(9) 0.16911(9) 0.3139(5) 0.0463(9) Uani 1 1 d . . . . .
H25 H 0.489246 0.171840 0.425471 0.056 Uiso 1 1 calc R U . . .
C26 C 0.50327(9) 0.13571(9) 0.2522(4) 0.0410(8) Uani 1 1 d . . . . .
H26 H 0.500640 0.115344 0.320901 0.049 Uiso 1 1 calc R U . . .
C27 C 0.51445(8) 0.13112(8) 0.0903(4) 0.0346(7) Uani 1 1 d . . . . .
C28 C 0.51852(9) 0.09414(8) 0.0290(4) 0.0347(7) Uani 1 1 d . . . . .
N29 N 0.49648(7) 0.07096(7) 0.0962(3) 0.0376(6) Uani 1 1 d . . . . .
C30 C 0.49829(9) 0.03571(8) 0.0497(4) 0.0368(8) Uani 1 1 d . . . . .
C1 C 0.55023(10) -0.02163(8) -0.2455(4) 0.0428(8) Uani 1 1 d . . . . .
C2 C 0.57104(11) -0.02853(9) -0.3533(5) 0.0538(10) Uani 1 1 d D . . . .
Si1 Si 0.60114(3) -0.03663(3) -0.52699(13) 0.0552(3) Uani 1 1 d D . . . .
C31 C 0.58670(11) -0.08038(10) -0.6192(5) 0.0562(10) Uani 1 1 d D . . . .
H31 H 0.604078 -0.086553 -0.708122 0.067 Uiso 1 1 calc R U . . .
C32 C 0.54892(14) -0.07812(14) -0.6974(7) 0.0965(17) Uani 1 1 d D . . . .
H32A H 0.548507 -0.058831 -0.778881 0.145 Uiso 1 1 calc R U . . .
H32B H 0.543227 -0.100915 -0.750910 0.145 Uiso 1 1 calc R U . . .
H32C H 0.531163 -0.073179 -0.611916 0.145 Uiso 1 1 calc R U . . .
C33 C 0.58797(13) -0.11016(10) -0.4923(5) 0.0688(12) Uani 1 1 d D . . . .
H33A H 0.610914 -0.108330 -0.432077 0.083 Uiso 1 1 calc R U . . .
H33B H 0.568457 -0.106115 -0.412271 0.083 Uiso 1 1 calc R U . . .
C34 C 0.58455(17) -0.14771(12) -0.5581(7) 0.0994(18) Uani 1 1 d D . . . .
H34A H 0.585679 -0.164815 -0.467185 0.149 Uiso 1 1 calc R U . . .
H34B H 0.561582 -0.150248 -0.615096 0.149 Uiso 1 1 calc R U . . .
H34C H 0.604156 -0.152470 -0.634957 0.149 Uiso 1 1 calc R U . . .
C35 C 0.64794(12) -0.03963(15) -0.4374(7) 0.0959(18) Uani 1 1 d D . . . .
H35 H 0.646389 -0.061585 -0.367544 0.115 Uiso 1 1 calc R U . . .
C36 C 0.67585(15) -0.0503(2) -0.5653(9) 0.137(3) Uani 1 1 d D . . . .
H36A H 0.665972 -0.069039 -0.636319 0.205 Uiso 1 1 calc R U . . .
H36B H 0.682168 -0.029379 -0.631703 0.205 Uiso 1 1 calc R U . . .
H36C H 0.697300 -0.059384 -0.509951 0.205 Uiso 1 1 calc R U . . .
C37 C 0.65729(18) -0.0112(2) -0.3148(10) 0.145(3) Uani 1 1 d D . . . .
H37A H 0.659988 0.011603 -0.375554 0.173 Uiso 1 1 calc R U . . .
H37B H 0.636432 -0.008310 -0.241029 0.173 Uiso 1 1 calc R U . . .
C38 C 0.6894(2) -0.0154(2) -0.2100(11) 0.178(4) Uani 1 1 d D . . . .
H38A H 0.691622 0.005368 -0.137359 0.267 Uiso 1 1 calc R U . . .
H38B H 0.687053 -0.037215 -0.144041 0.267 Uiso 1 1 calc R U . . .
H38C H 0.710750 -0.017183 -0.279369 0.267 Uiso 1 1 calc R U . . .
C39 C 0.59531(18) 0.00168(13) -0.6716(6) 0.106(2) Uani 1 1 d D . . . .
H39 H 0.570658 -0.005650 -0.705725 0.128 Uiso 1 1 calc R U . A 1
C40 C 0.61169(17) -0.00479(17) -0.8408(6) 0.117(2) Uani 1 1 d D . . . .
H40A H 0.617166 -0.030304 -0.853564 0.175 Uiso 1 1 calc R U . . .
H40B H 0.594643 0.002576 -0.925654 0.175 Uiso 1 1 calc R U . . .
H40C H 0.633764 0.009200 -0.851551 0.175 Uiso 1 1 calc R U . . .
C41 C 0.5847(5) 0.0352(3) -0.617(2) 0.274(13) Uani 0.659(13) 1 d D . P B 1
H41A H 0.559434 0.031145 -0.585876 0.328 Uiso 0.659(13) 1 calc R U P B 1
H41B H 0.597731 0.037524 -0.511979 0.328 Uiso 0.659(13) 1 calc R U P B 1
C42 C 0.5842(3) 0.0696(2) -0.6741(13) 0.097(4) Uani 0.659(13) 1 d D . P B 1
H42A H 0.573893 0.085365 -0.590342 0.117 Uiso 0.659(13) 1 calc R U P B 1
H42B H 0.608717 0.077351 -0.698635 0.117 Uiso 0.659(13) 1 calc R U P B 1
H42C H 0.569685 0.070849 -0.773948 0.117 Uiso 0.659(13) 1 calc R U P B 1
C41B C 0.6019(3) 0.0366(3) -0.5911(15) 0.049(4) Uiso 0.341(13) 1 d D . P B 2
H41C H 0.619624 0.050412 -0.655467 0.059 Uiso 0.341(13) 1 calc R U P B 2
H41D H 0.611928 0.032580 -0.480159 0.059 Uiso 0.341(13) 1 calc R U P B 2
C42B C 0.5681(4) 0.0572(5) -0.578(2) 0.090(6) Uiso 0.341(13) 1 d D . P B 2
H42D H 0.572758 0.080202 -0.524859 0.108 Uiso 0.341(13) 1 calc R U P B 2
H42E H 0.558360 0.061363 -0.688299 0.108 Uiso 0.341(13) 1 calc R U P B 2
H42F H 0.550678 0.043564 -0.513311 0.108 Uiso 0.341(13) 1 calc R U P B 2

loop_
_atom_site_aniso_label
_atom_site_aniso_U_11
_atom_site_aniso_U_22
_atom_site_aniso_U_33
_atom_site_aniso_U_23
_atom_site_aniso_U_13
_atom_site_aniso_U_12
C11 0.0461(19) 0.0289(17) 0.0378(19) -0.0043(14) 0.0059(15) -0.0011(15)
C12 0.0435(19) 0.0295(17) 0.0345(17) -0.0002(13) 0.0046(14) -0.0026(15)
N13 0.0468(17) 0.0297(15) 0.0390(16) -0.0020(12) 0.0061(13) -0.0031(13)
C14 0.0421(19) 0.0287(17) 0.0335(17) -0.0003(13) 0.0009(14) -0.0008(14)
C15 0.047(2) 0.0332(18) 0.0329(17) -0.0038(14) 0.0015(15) -0.0058(15)
C16 0.049(2) 0.040(2) 0.047(2) -0.0047(16) 0.0058(17) -0.0026(17)
C17 0.047(2) 0.055(2) 0.054(2) -0.0066(19) 0.0091(18) -0.0071(18)
C18 0.058(2) 0.058(2) 0.042(2) 0.0001(18) 0.0084(18) -0.021(2)
C19 0.060(2) 0.047(2) 0.039(2) 0.0069(16) 0.0062(17) -0.0083(19)
C20 0.050(2) 0.0384(19) 0.0312(17) -0.0015(14) 0.0005(15) -0.0076(16)
C21 0.050(2) 0.0353(19) 0.044(2) 0.0042(15) -0.0091(17) -0.0058(16)
O21 0.0694(18) 0.0574(17) 0.0528(16) 0.0141(13) -0.0121(14) 0.0025(14)
C22 0.0366(18) 0.0333(18) 0.0417(19) 0.0025(14) -0.0068(15) -0.0020(14)
C23 0.048(2) 0.0280(18) 0.057(2) 0.0001(16) -0.0096(17) -0.0023(15)
C24 0.057(2) 0.0339(19) 0.062(3) -0.0154(18) -0.0043(19) 0.0007(17)
C25 0.054(2) 0.038(2) 0.047(2) -0.0125(16) 0.0018(17) 0.0000(17)
C26 0.049(2) 0.0335(18) 0.0408(19) -0.0050(14) -0.0031(16) 0.0026(16)
C27 0.0354(18) 0.0287(17) 0.0396(18) -0.0016(14) -0.0025(14) 0.0006(14)
C28 0.0400(18) 0.0309(17) 0.0333(17) 0.0007(14) -0.0005(14) -0.0009(14)
N29 0.0435(16) 0.0294(14) 0.0398(15) -0.0038(12) 0.0031(13) 0.0003(12)
C30 0.047(2) 0.0256(16) 0.0376(18) -0.0037(13) 0.0031(15) -0.0011(14)
C1 0.053(2) 0.0268(17) 0.048(2) -0.0045(15) 0.0130(17) -0.0050(15)
C2 0.064(3) 0.038(2) 0.059(2) -0.0074(18) 0.019(2) -0.0037(18)
Si1 0.0656(7) 0.0460(6) 0.0540(7) -0.0059(5) 0.0250(5) 0.0028(5)
C31 0.066(3) 0.060(3) 0.042(2) -0.0064(18) 0.0083(19) 0.004(2)
C32 0.107(4) 0.088(4) 0.095(4) -0.003(3) -0.034(3) 0.003(3)
C33 0.090(3) 0.046(2) 0.070(3) -0.004(2) 0.007(2) 0.002(2)
C34 0.135(5) 0.063(3) 0.101(4) -0.015(3) 0.035(4) 0.001(3)
C35 0.066(3) 0.086(4) 0.136(5) -0.039(4) 0.025(3) -0.015(3)
C36 0.077(4) 0.181(7) 0.152(6) 0.022(5) 0.042(4) 0.043(4)
C37 0.086(5) 0.194(8) 0.153(7) -0.015(6) -0.023(5) -0.008(5)
C38 0.153(8) 0.201(9) 0.179(8) 0.010(7) -0.048(7) -0.044(6)
C39 0.163(6) 0.068(3) 0.089(4) 0.018(3) 0.052(4) 0.015(4)
C40 0.129(5) 0.135(5) 0.086(4) 0.057(4) 0.034(4) 0.021(4)
C41 0.222(19) 0.103(10) 0.50(4) 0.119(15) 0.11(2) 0.114(12)
C42 0.100(7) 0.079(6) 0.114(8) 0.039(5) -0.029(6) -0.003(5)

loop_
_atom_type_symbol
_atom_type_description
_atom_type_scat_dispersion_real
_atom_type_scat_dispersion_imag
_atom_type_scat_source
C C 0.0181 0.0091 'International Tables Vol C Tables 4.2.6.8 and 6.1.1.4'
H H 0.0000 0.0000 'International Tables Vol C Tables 4.2.6.8 and 6.1.1.4'
N N 0.0311 0.0180 'International Tables Vol C Tables 4.2.6.8 and 6.1.1.4'
O O 0.0492 0.0322 'International Tables Vol C Tables 4.2.6.8 and 6.1.1.4'
Si Si 0.2541 0.3302 'International Tables Vol C Tables 4.2.6.8 and 6.1.1.4'

loop_
_geom_angle_atom_site_label_1
_geom_angle_atom_site_label_2
_geom_angle_atom_site_label_3
_geom_angle
_geom_angle_site_symmetry_1
_geom_angle_site_symmetry_3
C30 C11 C12 117.9(3) 9_655 .
C30 C11 C1 121.9(3) 9_655 .
C12 C11 C1 120.1(3) . .
N13 C12 C11 118.8(3) . .
N13 C12 C30 120.5(3) . .
C11 C12 C30 120.7(3) . .
C14 N13 C12 118.6(3) . .
N13 C14 C28 121.2(3) . .
N13 C14 C15 114.6(3) . .
C28 C14 C15 124.1(3) . .
C16 C15 C20 119.0(3) . .
C16 C15 C14 117.5(3) . .
C20 C15 C14 123.4(3) . .
C17 C16 C15 120.6(3) . .
C17 C16 H16 119.7 . .
C15 C16 H16 119.7 . .
C18 C17 C16 119.9(4) . .
C18 C17 H17 120.1 . .
C16 C17 H17 120.1 . .
C19 C18 C17 120.4(3) . .
C19 C18 H18 119.8 . .
C17 C18 H18 119.8 . .
C18 C19 C20 120.3(3) . .
C18 C19 H19 119.8 . .
C20 C19 H19 119.8 . .
C19 C20 C15 119.7(3) . .
C19 C20 C21 116.5(3) . .
C15 C20 C21 123.8(3) . .
O21 C21 C22 120.7(3) . .
O21 C21 C20 121.2(3) . .
C22 C21 C20 117.5(3) . .
C23 C22 C27 119.1(3) . .
C23 C22 C21 116.6(3) . .
C27 C22 C21 124.3(3) . .
C24 C23 C22 120.8(3) . .
C24 C23 H23 119.6 . .
C22 C23 H23 119.6 . .
C23 C24 C25 120.5(3) . .
C23 C24 H24 119.7 . .
C25 C24 H24 119.7 . .
C26 C25 C24 119.8(3) . .
C26 C25 H25 120.1 . .
C24 C25 H25 120.1 . .
C25 C26 C27 121.2(3) . .
C25 C26 H26 119.4 . .
C27 C26 H26 119.4 . .
C26 C27 C22 118.6(3) . .
C26 C27 C28 117.8(3) . .
C22 C27 C28 123.4(3) . .
N29 C28 C14 120.6(3) . .
N29 C28 C27 114.2(3) . .
C14 C28 C27 125.1(3) . .
C28 N29 C30 119.1(3) . .
N29 C30 C11 118.7(3) . 9_655
N29 C30 C12 120.0(3) . .
C11 C30 C12 121.3(3) 9_655 .
C2 C1 C11 176.3(4) . .
C1 C2 Si1 175.8(4) . .
C2 Si1 C39 106.9(2) . .
C2 Si1 C31 106.08(17) . .
C39 Si1 C31 112.3(2) . .
C2 Si1 C35 106.1(2) . .
C39 Si1 C35 113.3(3) . .
C31 Si1 C35 111.5(2) . .
C33 C31 C32 110.4(4) . .
C33 C31 Si1 110.8(3) . .
C32 C31 Si1 112.3(3) . .
C33 C31 H31 107.7 . .
C32 C31 H31 107.7 . .
Si1 C31 H31 107.7 . .
C31 C32 H32A 109.5 . .
C31 C32 H32B 109.5 . .
H32A C32 H32B 109.5 . .
C31 C32 H32C 109.5 . .
H32A C32 H32C 109.5 . .
H32B C32 H32C 109.5 . .
C34 C33 C31 115.8(4) . .
C34 C33 H33A 108.3 . .
C31 C33 H33A 108.3 . .
C34 C33 H33B 108.3 . .
C31 C33 H33B 108.3 . .
H33A C33 H33B 107.4 . .
C33 C34 H34A 109.5 . .
C33 C34 H34B 109.5 . .
H34A C34 H34B 109.5 . .
C33 C34 H34C 109.5 . .
H34A C34 H34C 109.5 . .
H34B C34 H34C 109.5 . .
C37 C35 C36 118.8(5) . .
C37 C35 Si1 115.4(4) . .
C36 C35 Si1 112.4(4) . .
C37 C35 H35 102.4 . .
C36 C35 H35 102.4 . .
Si1 C35 H35 102.4 . .
C35 C36 H36A 109.5 . .
C35 C36 H36B 109.5 . .
H36A C36 H36B 109.5 . .
C35 C36 H36C 109.5 . .
H36A C36 H36C 109.5 . .
H36B C36 H36C 109.5 . .
C38 C37 C35 119.8(7) . .
C38 C37 H37A 107.4 . .
C35 C37 H37A 107.4 . .
C38 C37 H37B 107.4 . .
C35 C37 H37B 107.4 . .
H37A C37 H37B 106.9 . .
C37 C38 H38A 109.5 . .
C37 C38 H38B 109.5 . .
H38A C38 H38B 109.5 . .
C37 C38 H38C 109.5 . .
H38A C38 H38C 109.5 . .
H38B C38 H38C 109.5 . .
C41 C39 C40 123.1(8) . .
C41B C39 C40 118.2(7) . .
C41 C39 Si1 121.6(8) . .
C41B C39 Si1 112.0(6) . .
C40 C39 Si1 113.7(4) . .
C41 C39 H39 94.2 . .
C40 C39 H39 94.2 . .
Si1 C39 H39 94.2 . .
C39 C40 H40A 109.5 . .
C39 C40 H40B 109.5 . .
H40A C40 H40B 109.5 . .
C39 C40 H40C 109.5 . .
H40A C40 H40C 109.5 . .
H40B C40 H40C 109.5 . .
C42 C41 C39 138.2(14) . .
C42 C41 H41A 102.6 . .
C39 C41 H41A 102.6 . .
C42 C41 H41B 102.6 . .
C39 C41 H41B 102.6 . .
H41A C41 H41B 104.9 . .
C41 C42 H42A 109.5 . .
C41 C42 H42B 109.5 . .
H42A C42 H42B 109.5 . .
C41 C42 H42C 109.5 . .
H42A C42 H42C 109.5 . .
H42B C42 H42C 109.5 . .
C39 C41B C42B 110.2(10) . .
C39 C41B H41C 109.6 . .
C42B C41B H41C 109.6 . .
C39 C41B H41D 109.6 . .
C42B C41B H41D 109.6 . .
H41C C41B H41D 108.1 . .
C41B C42B H42D 109.5 . .
C41B C42B H42E 109.5 . .
H42D C42B H42E 109.5 . .
C41B C42B H42F 109.5 . .
H42D C42B H42F 109.5 . .
H42E C42B H42F 109.5 . .

loop_
_geom_bond_atom_site_label_1
_geom_bond_atom_site_label_2
_geom_bond_distance
_geom_bond_site_symmetry_2
C11 C30 1.400(4) 9_655
C11 C12 1.410(4) .
C11 C1 1.427(5) .
C12 N13 1.370(4) .
C12 C30 1.418(4) .
N13 C14 1.313(4) .
C14 C28 1.449(4) .
C14 C15 1.488(4) .
C15 C16 1.399(5) .
C15 C20 1.400(4) .
C16 C17 1.382(5) .
C16 H16 0.9500 .
C17 C18 1.382(5) .
C17 H17 0.9500 .
C18 C19 1.377(5) .
C18 H18 0.9500 .
C19 C20 1.395(5) .
C19 H19 0.9500 .
C20 C21 1.486(5) .
C21 O21 1.217(4) .
C21 C22 1.483(5) .
C22 C23 1.396(4) .
C22 C27 1.402(4) .
C23 C24 1.367(5) .
C23 H23 0.9500 .
C24 C25 1.372(5) .
C24 H24 0.9500 .
C25 C26 1.372(4) .
C25 H25 0.9500 .
C26 C27 1.395(4) .
C26 H26 0.9500 .
C27 C28 1.476(4) .
C28 N29 1.314(4) .
N29 C30 1.372(4) .
C1 C2 1.202(5) .
C2 Si1 1.833(4) .
Si1 C39 1.867(5) .
Si1 C31 1.878(4) .
Si1 C35 1.898(5) .
C31 C33 1.520(5) .
C31 C32 1.551(6) .
C31 H31 1.0000 .
C32 H32A 0.9800 .
C32 H32B 0.9800 .
C32 H32C 0.9800 .
C33 C34 1.507(6) .
C33 H33A 0.9900 .
C33 H33B 0.9900 .
C34 H34A 0.9800 .
C34 H34B 0.9800 .
C34 H34C 0.9800 .
C35 C37 1.500(7) .
C35 C36 1.528(7) .
C35 H35 1.0000 .
C36 H36A 0.9800 .
C36 H36B 0.9800 .
C36 H36C 0.9800 .
C37 C38 1.480(8) .
C37 H37A 0.9900 .
C37 H37B 0.9900 .
C38 H38A 0.9800 .
C38 H38B 0.9800 .
C38 H38C 0.9800 .
C39 C41 1.385(10) .
C39 C41B 1.480(10) .
C39 C40 1.529(6) .
C39 H39 1.0000 .
C40 H40A 0.9800 .
C40 H40B 0.9800 .
C40 H40C 0.9800 .
C41 C42 1.368(11) .
C41 H41A 0.9900 .
C41 H41B 0.9900 .
C42 H42A 0.9800 .
C42 H42B 0.9800 .
C42 H42C 0.9800 .
C41B C42B 1.484(13) .
C41B H41C 0.9900 .
C41B H41D 0.9900 .
C42B H42D 0.9800 .
C42B H42E 0.9800 .
C42B H42F 0.9800 .

loop_
_geom_torsion_atom_site_label_1
_geom_torsion_atom_site_label_2
_geom_torsion_atom_site_label_3
_geom_torsion_atom_site_label_4
_geom_torsion
_geom_torsion_site_symmetry_1
_geom_torsion_site_symmetry_4
C30 C11 C12 N13 178.0(3) 9_655 .
C1 C11 C12 N13 -2.7(5) . .
C30 C11 C12 C30 -0.9(5) 9_655 .
C1 C11 C12 C30 178.4(3) . .
C11 C12 N13 C14 178.4(3) . .
C30 C12 N13 C14 -2.7(5) . .
C12 N13 C14 C28 1.1(5) . .
C12 N13 C14 C15 177.3(3) . .
N13 C14 C15 C16 -33.6(4) . .
C28 C14 C15 C16 142.5(3) . .
N13 C14 C15 C20 142.5(3) . .
C28 C14 C15 C20 -41.4(5) . .
C20 C15 C16 C17 2.3(5) . .
C14 C15 C16 C17 178.6(3) . .
C15 C16 C17 C18 -2.4(5) . .
C16 C17 C18 C19 -0.2(6) . .
C17 C18 C19 C20 2.9(5) . .
C18 C19 C20 C15 -3.0(5) . .
C18 C19 C20 C21 174.4(3) . .
C16 C15 C20 C19 0.4(5) . .
C14 C15 C20 C19 -175.7(3) . .
C16 C15 C20 C21 -176.7(3) . .
C14 C15 C20 C21 7.2(5) . .
C19 C20 C21 O21 46.3(5) . .
C15 C20 C21 O21 -136.5(4) . .
C19 C20 C21 C22 -124.6(3) . .
C15 C20 C21 C22 52.6(4) . .
O21 C21 C22 C23 -43.1(5) . .
C20 C21 C22 C23 127.8(3) . .
O21 C21 C22 C27 138.3(4) . .
C20 C21 C22 C27 -50.7(4) . .
C27 C22 C23 C24 1.9(5) . .
C21 C22 C23 C24 -176.8(3) . .
C22 C23 C24 C25 0.4(5) . .
C23 C24 C25 C26 -2.5(5) . .
C24 C25 C26 C27 2.3(5) . .
C25 C26 C27 C22 0.0(5) . .
C25 C26 C27 C28 -174.5(3) . .
C23 C22 C27 C26 -2.1(5) . .
C21 C22 C27 C26 176.4(3) . .
C23 C22 C27 C28 172.2(3) . .
C21 C22 C27 C28 -9.3(5) . .
N13 C14 C28 N29 1.0(5) . .
C15 C14 C28 N29 -174.9(3) . .
N13 C14 C28 C27 178.6(3) . .
C15 C14 C28 C27 2.7(5) . .
C26 C27 C28 N29 30.9(4) . .
C22 C27 C28 N29 -143.4(3) . .
C26 C27 C28 C14 -146.9(3) . .
C22 C27 C28 C14 38.9(5) . .
C14 C28 N29 C30 -1.3(5) . .
C27 C28 N29 C30 -179.1(3) . .
C28 N29 C30 C11 180.0(3) . 9_655
C28 N29 C30 C12 -0.4(5) . .
N13 C12 C30 N29 2.5(5) . .
C11 C12 C30 N29 -178.7(3) . .
N13 C12 C30 C11 -177.9(3) . 9_655
C11 C12 C30 C11 0.9(5) . 9_655
C2 Si1 C31 C33 -57.4(3) . .
C39 Si1 C31 C33 -173.8(3) . .
C35 Si1 C31 C33 57.7(4) . .
C2 Si1 C31 C32 66.6(4) . .
C39 Si1 C31 C32 -49.9(4) . .
C35 Si1 C31 C32 -178.4(3) . .
C32 C31 C33 C34 67.4(5) . .
Si1 C31 C33 C34 -167.7(4) . .
C2 Si1 C35 C37 -45.5(5) . .
C39 Si1 C35 C37 71.4(6) . .
C31 Si1 C35 C37 -160.6(5) . .
C2 Si1 C35 C36 173.9(4) . .
C39 Si1 C35 C36 -69.1(5) . .
C31 Si1 C35 C36 58.9(5) . .
C36 C35 C37 C38 -55.9(10) . .
Si1 C35 C37 C38 166.2(6) . .
C2 Si1 C39 C41 27.5(12) . .
C31 Si1 C39 C41 143.5(11) . .
C35 Si1 C39 C41 -89.0(11) . .
C2 Si1 C39 C41B 56.1(6) . .
C31 Si1 C39 C41B 172.1(6) . .
C35 Si1 C39 C41B -60.4(6) . .
C2 Si1 C39 C40 -166.6(5) . .
C31 Si1 C39 C40 -50.6(6) . .
C35 Si1 C39 C40 77.0(5) . .
C40 C39 C41 C42 0(3) . .
Si1 C39 C41 C42 164(2) . .
C40 C39 C41B C42B 113.0(12) . .
Si1 C39 C41B C42B -111.8(12) . .
